data_4121253
loop_
_publ_author_name
'Zhe Sun'
'Sangsu Lee'
'Kyu Hyung Park'
'Xiaojian Zhu'
'Wenhua Zhang'
'Bin Zheng'
'Pan Hu'
'Zebing Zeng'
'Soumyajit Das'
'Yuan Li'
'Chunyan Chi'
'Run-Wei Li'
'Kuo-Wei Huang'
'Jun Ding'
'Dongho Kim'
'Jishan Wu'

_publ_section_title
;
 Dibenzoheptazethrene Isomers with Different Biradical Characters: An
 Exercise of Clar's Aromatic Sextet Rule in Singlet Biradicaloids
;
_journal_name_full 'Journal of the American Chemical Society'
_journal_page_first 18229
_journal_page_last 18236
_journal_paper_doi 10.1021/ja410279j
_journal_volume 135
_journal_year 2013
_chemical_formula_moiety 'C76 H80 Si2'
_chemical_formula_sum 'C76 H80 Si2'
_chemical_formula_weight 1049.58
_space_group_IT_number 2
_symmetry_cell_setting triclinic
_symmetry_space_group_name_Hall '-P 1'
_symmetry_space_group_name_H-M 'P -1'
_atom_sites_solution_hydrogens geom
_atom_sites_solution_primary direct
_atom_sites_solution_secondary difmap
_audit_creation_method SHELXL-97
_audit_update_record
;
2013-07-02 # Formatted by publCIF
;
_cell_angle_alpha 102.783(7)
_cell_angle_beta 107.815(6)
_cell_angle_gamma 90.531(6)
_cell_formula_units_Z 2
_cell_length_a 13.9671(12)
_cell_length_b 14.3263(13)
_cell_length_c 15.9903(15)
_cell_measurement_reflns_used 3620
_cell_measurement_temperature 123(2)
_cell_measurement_theta_max 66.72
_cell_measurement_theta_min 4.85
_cell_volume 2960.5(5)
_computing_cell_refinement 'ApexII (Bruker, 2011)'
_computing_data_collection 'ApexII (Bruker, 2011)'
_computing_data_reduction 'ApexII (Bruker, 2011)'
_computing_molecular_graphics 'SHELXL-97 (Sheldrick, 2008)'
_computing_publication_material 'publCIF (Westrip, 2010)'
_computing_structure_refinement 'SHELXL-97 (Sheldrick, 2008)'
_computing_structure_solution 'SHELXS-97 (Sheldrick, 2008)'
_diffrn_ambient_temperature 123(2)
_diffrn_measured_fraction_theta_full 0.963
_diffrn_measured_fraction_theta_max 0.963
_diffrn_measurement_device_type 'Bruker ApexII'
_diffrn_measurement_method 'phi and omega scans'
_diffrn_radiation_monochromator graphite
_diffrn_radiation_source 'fine-focus sealed tube'
_diffrn_radiation_type CuK\a
_diffrn_radiation_wavelength 1.54178
_diffrn_reflns_av_R_equivalents 0.1111
_diffrn_reflns_av_sigmaI/netI 0.1518
_diffrn_reflns_limit_h_max 14
_diffrn_reflns_limit_h_min -16
_diffrn_reflns_limit_k_max 16
_diffrn_reflns_limit_k_min -14
_diffrn_reflns_limit_l_max 18
_diffrn_reflns_limit_l_min -17
_diffrn_reflns_number 20998
_diffrn_reflns_theta_full 62.38
_diffrn_reflns_theta_max 62.38
_diffrn_reflns_theta_min 4.85
_diffrn_standards_decay_% 0
_diffrn_standards_interval_count 0
_diffrn_standards_interval_time 0
_diffrn_standards_number 0
_exptl_absorpt_coefficient_mu 0.866
_exptl_absorpt_correction_T_max 0.9914
_exptl_absorpt_correction_T_min 0.8596
_exptl_absorpt_correction_type multi-scan
_exptl_absorpt_process_details 'SADABS, (Sheldrick 2008)'
_exptl_crystal_colour dark-green
_exptl_crystal_density_diffrn 1.177
_exptl_crystal_description platelet
_exptl_crystal_F_000 1128
_exptl_crystal_size_max 0.18
_exptl_crystal_size_mid 0.18
_exptl_crystal_size_min 0.01
_refine_diff_density_max 1.285
_refine_diff_density_min -1.030
_refine_diff_density_rms 0.157
_refine_ls_extinction_method none
_refine_ls_goodness_of_fit_ref 1.007
_refine_ls_hydrogen_treatment constr
_refine_ls_matrix_type full
_refine_ls_number_parameters 593
_refine_ls_number_reflns 9062
_refine_ls_number_restraints 216
_refine_ls_restrained_S_all 1.007
_refine_ls_R_factor_all 0.2226
_refine_ls_R_factor_gt 0.1472
_refine_ls_shift/su_max 0.000
_refine_ls_shift/su_mean 0.000
_refine_ls_structure_factor_coef Fsqd
_refine_ls_weighting_details 'calc w=1/[\s^2^(Fo^2^)+(0.0600P)^2^+45.0000P] where P=(Fo^2^+2Fc^2^)/3'
_refine_ls_weighting_scheme calc
_refine_ls_wR_factor_gt 0.3233
_refine_ls_wR_factor_ref 0.3807
_reflns_number_gt 4941
_reflns_number_total 9062
_reflns_threshold_expression >2sigma(I)
_cod_data_source_file ja410279j_si_003.cif
_cod_data_source_block BHT1
_cod_database_code 4121253

loop_
_symmetry_equiv_pos_as_xyz
'x, y, z'
'-x, -y, -z'

loop_
_atom_site_label
_atom_site_type_symbol
_atom_site_fract_x
_atom_site_fract_y
_atom_site_fract_z
_atom_site_U_iso_or_equiv
_atom_site_adp_type
_atom_site_occupancy
_atom_site_symmetry_multiplicity
_atom_site_calc_flag
_atom_site_refinement_flags
_atom_site_disorder_assembly
_atom_site_disorder_group
Si1 Si 1.0742(2) 0.59838(16) 0.28740(19) 0.0407(7) Uani 1 1 d . . .
Si2 Si 0.5700(2) 0.80524(16) 0.29581(17) 0.0320(6) Uani 1 1 d . . .
C1 C 0.9934(7) 0.9015(6) 0.4675(6) 0.0249(19) Uani 1 1 d U . .
H1 H 0.9916 0.8339 0.4468 0.030 Uiso 1 1 calc R . .
C2 C 1.0421(7) 0.9610(6) 0.4318(6) 0.0249(6) Uani 1 1 d U . .
C3 C 1.0533(7) 1.0612(6) 0.4668(6) 0.0249(6) Uani 1 1 d U . .
C4 C 1.1107(7) 1.1222(6) 0.4355(6) 0.0249(6) Uani 1 1 d U . .
C5 C 1.1383(7) 1.2170(6) 0.4778(6) 0.029(2) Uani 1 1 d U . .
H5 H 1.1196 1.2425 0.5302 0.034 Uiso 1 1 calc R . .
C6 C 1.1929(7) 1.2791(6) 0.4478(6) 0.029(2) Uani 1 1 d U . .
H6 H 1.2117 1.3442 0.4799 0.035 Uiso 1 1 calc R . .
C7 C 1.2181(7) 1.2423(6) 0.3705(6) 0.027(2) Uani 1 1 d U . .
H7 H 1.2557 1.2822 0.3494 0.033 Uiso 1 1 calc R . .
C8 C 1.1882(7) 1.1450(6) 0.3221(6) 0.0249(6) Uani 1 1 d U . .
C9 C 1.2121(7) 1.1095(6) 0.2398(6) 0.0263(19) Uani 1 1 d U . .
C10 C 1.1890(7) 1.0134(6) 0.1959(6) 0.0249(6) Uani 1 1 d U . .
C11 C 1.2118(7) 0.9782(6) 0.1126(6) 0.0249(6) Uani 1 1 d U . .
H11 H 1.2428 1.0215 0.0894 0.030 Uiso 1 1 calc R . .
C12 C 1.1902(8) 0.8856(6) 0.0673(6) 0.032(2) Uani 1 1 d U . .
H12 H 1.2034 0.8648 0.0115 0.039 Uiso 1 1 calc R . .
C13 C 1.1486(8) 0.8200(6) 0.1016(6) 0.032(2) Uani 1 1 d U . .
H13 H 1.1361 0.7543 0.0702 0.039 Uiso 1 1 calc R . .
C14 C 1.1252(7) 0.8495(6) 0.1817(6) 0.030(2) Uani 1 1 d U . .
H14 H 1.0930 0.8043 0.2020 0.036 Uiso 1 1 calc R . .
C15 C 1.1482(6) 0.9450(5) 0.2333(5) 0.0212(18) Uani 1 1 d U . .
C16 C 1.1233(7) 0.9812(6) 0.3158(6) 0.0249(6) Uani 1 1 d U . .
C17 C 1.0826(7) 0.9189(6) 0.3594(6) 0.0249(6) Uani 1 1 d U A .
C18 C 1.1432(7) 1.0797(6) 0.3574(6) 0.0249(6) Uani 1 1 d U . .
C19 C 1.0795(7) 0.8165(6) 0.3365(6) 0.0249(6) Uani 1 1 d . . .
C20 C 1.0748(7) 0.7301(6) 0.3208(6) 0.0249(6) Uani 1 1 d . A .
C21 C 1.0078(18) 0.5639(14) 0.1571(13) 0.058(3) Uani 0.659(18) 1 d P A 1
H21 H 1.0540 0.5877 0.1280 0.069 Uiso 0.659(18) 1 calc PR A 1
C22 C 0.9151(15) 0.6118(12) 0.1341(12) 0.058(3) Uani 0.659(18) 1 d P A 1
H22A H 0.9308 0.6815 0.1550 0.086 Uiso 0.659(18) 1 calc PR A 1
H22B H 0.8690 0.5911 0.1633 0.086 Uiso 0.659(18) 1 calc PR A 1
H22C H 0.8830 0.5950 0.0684 0.086 Uiso 0.659(18) 1 calc PR A 1
C23 C 0.996(2) 0.453(2) 0.127(2) 0.058(3) Uani 0.659(18) 1 d P A 1
H23A H 1.0617 0.4276 0.1460 0.086 Uiso 0.659(18) 1 calc PR A 1
H23B H 0.9670 0.4332 0.0608 0.086 Uiso 0.659(18) 1 calc PR A 1
H23C H 0.9504 0.4276 0.1543 0.086 Uiso 0.659(18) 1 calc PR A 1
C21A C 0.964(4) 0.545(3) 0.170(3) 0.058(3) Uani 0.341(18) 1 d P A 2
H21A H 0.8967 0.5511 0.1805 0.069 Uiso 0.341(18) 1 calc PR A 2
C22A C 0.971(3) 0.610(2) 0.098(2) 0.058(3) Uani 0.341(18) 1 d P A 2
H22D H 0.9607 0.6772 0.1222 0.086 Uiso 0.341(18) 1 calc PR A 2
H22E H 0.9198 0.5852 0.0397 0.086 Uiso 0.341(18) 1 calc PR A 2
H22F H 1.0384 0.6075 0.0906 0.086 Uiso 0.341(18) 1 calc PR A 2
C23A C 0.976(5) 0.441(4) 0.138(4) 0.058(3) Uani 0.341(18) 1 d P A 2
H23D H 0.9713 0.4066 0.1836 0.086 Uiso 0.341(18) 1 calc PR A 2
H23E H 1.0426 0.4343 0.1297 0.086 Uiso 0.341(18) 1 calc PR A 2
H23F H 0.9234 0.4141 0.0809 0.086 Uiso 0.341(18) 1 calc PR A 2
C24 C 1.0207(9) 0.5472(7) 0.3639(7) 0.048(3) Uani 1 1 d . A .
H24 H 1.0315 0.4773 0.3548 0.057 Uiso 1 1 calc R . .
C25 C 0.9057(10) 0.5584(9) 0.3457(8) 0.060(3) Uani 1 1 d . . .
H25A H 0.8688 0.5264 0.2828 0.090 Uiso 1 1 calc R A .
H25B H 0.8941 0.6268 0.3563 0.090 Uiso 1 1 calc R . .
H25C H 0.8820 0.5290 0.3863 0.090 Uiso 1 1 calc R . .
C26 C 1.0784(11) 0.5979(9) 0.4640(8) 0.064(4) Uani 1 1 d . . .
H26A H 1.1508 0.5906 0.4762 0.096 Uiso 1 1 calc R A .
H26B H 1.0537 0.5687 0.5042 0.096 Uiso 1 1 calc R . .
H26C H 1.0671 0.6663 0.4745 0.096 Uiso 1 1 calc R . .
C27 C 1.2100(10) 0.5707(7) 0.3063(8) 0.055(3) Uani 1 1 d . A .
H27 H 1.2492 0.6140 0.3657 0.066 Uiso 1 1 calc R . .
C28 C 1.2300(10) 0.4711(7) 0.3163(8) 0.058(3) Uani 1 1 d . . .
H28A H 1.2019 0.4568 0.3616 0.088 Uiso 1 1 calc R A .
H28B H 1.3030 0.4655 0.3356 0.088 Uiso 1 1 calc R . .
H28C H 1.1983 0.4256 0.2581 0.088 Uiso 1 1 calc R . .
C29 C 1.2527(11) 0.5965(9) 0.2370(10) 0.067(4) Uani 1 1 d . . .
H29A H 1.2379 0.6620 0.2317 0.101 Uiso 1 1 calc R A .
H29B H 1.2218 0.5516 0.1783 0.101 Uiso 1 1 calc R . .
H29C H 1.3259 0.5924 0.2563 0.101 Uiso 1 1 calc R . .
C30 C 1.2526(7) 1.1791(6) 0.2013(6) 0.0322(9) Uani 1 1 d . . .
C31 C 1.1866(7) 1.2233(6) 0.1368(6) 0.0322(9) Uani 1 1 d . . .
C32 C 1.2246(8) 1.2878(6) 0.1017(6) 0.0322(9) Uani 1 1 d . . .
H32 H 1.1790 1.3162 0.0588 0.039 Uiso 1 1 calc R . .
C33 C 1.3286(7) 1.3140(6) 0.1264(6) 0.0322(9) Uani 1 1 d . . .
C34 C 1.3937(8) 1.2690(6) 0.1901(6) 0.0322(9) Uani 1 1 d . . .
H34 H 1.4645 1.2848 0.2091 0.039 Uiso 1 1 calc R . .
C35 C 1.3560(7) 1.2037(6) 0.2245(6) 0.0322(9) Uani 1 1 d . . .
C36 C 1.0731(8) 1.1978(7) 0.1090(7) 0.040(2) Uani 1 1 d . . .
H36A H 1.0599 1.1506 0.1409 0.060 Uiso 1 1 calc R . .
H36B H 1.0470 1.1707 0.0437 0.060 Uiso 1 1 calc R . .
H36C H 1.0395 1.2559 0.1246 0.060 Uiso 1 1 calc R . .
C37 C 1.3680(10) 1.3858(8) 0.0887(9) 0.058(3) Uani 1 1 d . . .
H37A H 1.4417 1.3943 0.1140 0.086 Uiso 1 1 calc R . .
H37B H 1.3398 1.4472 0.1043 0.086 Uiso 1 1 calc R . .
H37C H 1.3484 1.3634 0.0228 0.086 Uiso 1 1 calc R . .
C38 C 1.4266(7) 1.1571(7) 0.2937(7) 0.037(2) Uani 1 1 d . . .
H38A H 1.3872 1.1118 0.3107 0.056 Uiso 1 1 calc R . .
H38B H 1.4631 1.2068 0.3475 0.056 Uiso 1 1 calc R . .
H38C H 1.4750 1.1228 0.2676 0.056 Uiso 1 1 calc R . .
C39 C 0.4909(7) 0.5832(6) 0.4675(6) 0.0260(19) Uani 1 1 d U . .
H39 H 0.4871 0.6408 0.4471 0.031 Uiso 1 1 calc R . .
C40 C 0.5422(7) 0.5073(5) 0.4308(6) 0.0274(19) Uani 1 1 d U . .
C41 C 0.5543(7) 0.4249(6) 0.4671(6) 0.0249(6) Uani 1 1 d U . .
C42 C 0.6121(7) 0.3501(5) 0.4341(6) 0.0234(18) Uani 1 1 d U . .
C43 C 0.6420(7) 0.2750(5) 0.4776(6) 0.028(2) Uani 1 1 d U . .
H43 H 0.6261 0.2748 0.5313 0.033 Uiso 1 1 calc R . .
C44 C 0.6936(7) 0.2015(6) 0.4447(6) 0.029(2) Uani 1 1 d U . .
H44 H 0.7114 0.1510 0.4748 0.034 Uiso 1 1 calc R . .
C45 C 0.7190(7) 0.2017(6) 0.3695(6) 0.0258(19) Uani 1 1 d U . .
H45 H 0.7559 0.1515 0.3484 0.031 Uiso 1 1 calc R . .
C46 C 0.6915(7) 0.2761(6) 0.3204(6) 0.0249(6) Uani 1 1 d U . .
C47 C 0.7164(6) 0.2717(5) 0.2419(6) 0.0234(18) Uani 1 1 d U . .
C48 C 0.6943(7) 0.3484(6) 0.1968(6) 0.0256(19) Uani 1 1 d U . .
C49 C 0.7211(8) 0.3454(6) 0.1190(6) 0.034(2) Uani 1 1 d U . .
H49 H 0.7548 0.2925 0.0975 0.041 Uiso 1 1 calc R . .
C50 C 0.7003(8) 0.4160(6) 0.0734(7) 0.037(2) Uani 1 1 d U . .
H50 H 0.7195 0.4121 0.0207 0.045 Uiso 1 1 calc R . .
C51 C 0.6503(8) 0.4951(7) 0.1039(7) 0.040(2) Uani 1 1 d U . .
H51 H 0.6343 0.5439 0.0713 0.048 Uiso 1 1 calc R . .
C52 C 0.6251(8) 0.5009(6) 0.1815(6) 0.036(2) Uani 1 1 d U . .
H52 H 0.5901 0.5538 0.2008 0.043 Uiso 1 1 calc R . .
C53 C 0.6493(7) 0.4306(5) 0.2345(6) 0.0243(19) Uani 1 1 d U . .
C54 C 0.6234(7) 0.4345(6) 0.3156(6) 0.0249(6) Uani 1 1 d U . .
C55 C 0.5806(7) 0.5155(5) 0.3611(6) 0.0232(18) Uani 1 1 d U . .
C56 C 0.6444(6) 0.3556(5) 0.3590(6) 0.0215(18) Uani 1 1 d U . .
C57 C 0.5736(7) 0.6068(6) 0.3348(6) 0.031(2) Uani 1 1 d . . .
C58 C 0.5672(8) 0.6840(6) 0.3216(6) 0.034(2) Uani 1 1 d . . .
C59 C 0.4840(9) 0.7969(7) 0.1743(7) 0.044(3) Uani 1 1 d . . .
H59 H 0.4141 0.7767 0.1714 0.053 Uiso 1 1 calc R . .
C60 C 0.5128(15) 0.7231(11) 0.1057(9) 0.097(6) Uani 1 1 d . . .
H60A H 0.5151 0.6611 0.1224 0.146 Uiso 1 1 calc R . .
H60B H 0.5793 0.7429 0.1040 0.146 Uiso 1 1 calc R . .
H60C H 0.4627 0.7170 0.0461 0.146 Uiso 1 1 calc R . .
C61 C 0.4807(11) 0.8957(8) 0.1502(8) 0.059(3) Uani 1 1 d . . .
H61A H 0.4615 0.9429 0.1955 0.089 Uiso 1 1 calc R . .
H61B H 0.4311 0.8907 0.0906 0.089 Uiso 1 1 calc R . .
H61C H 0.5475 0.9162 0.1494 0.089 Uiso 1 1 calc R . .
C62 C 0.5172(8) 0.8877(7) 0.3767(6) 0.038(2) Uani 1 1 d . . .
H62 H 0.5280 0.9548 0.3710 0.045 Uiso 1 1 calc R . .
C63 C 0.4010(9) 0.8639(8) 0.3539(8) 0.054(3) Uani 1 1 d . . .
H63A H 0.3662 0.8681 0.2917 0.080 Uiso 1 1 calc R . .
H63B H 0.3756 0.9099 0.3955 0.080 Uiso 1 1 calc R . .
H63C H 0.3886 0.7987 0.3601 0.080 Uiso 1 1 calc R . .
C64 C 0.5772(10) 0.8827(8) 0.4764(7) 0.054(3) Uani 1 1 d . . .
H64A H 0.6493 0.8985 0.4884 0.081 Uiso 1 1 calc R . .
H64B H 0.5668 0.8178 0.4840 0.081 Uiso 1 1 calc R . .
H64C H 0.5528 0.9288 0.5189 0.081 Uiso 1 1 calc R . .
C65 C 0.7073(8) 0.8438(6) 0.3211(6) 0.034(2) Uani 1 1 d . . .
H65 H 0.7433 0.8332 0.3823 0.041 Uiso 1 1 calc R . .
C66 C 0.7301(10) 0.9491(7) 0.3263(8) 0.057(3) Uani 1 1 d . . .
H66A H 0.7001 0.9889 0.3683 0.086 Uiso 1 1 calc R . .
H66B H 0.7016 0.9618 0.2661 0.086 Uiso 1 1 calc R . .
H66C H 0.8034 0.9646 0.3476 0.086 Uiso 1 1 calc R . .
C67 C 0.7556(9) 0.7814(8) 0.2547(8) 0.054(3) Uani 1 1 d . . .
H67A H 0.7414 0.7133 0.2513 0.081 Uiso 1 1 calc R . .
H67B H 0.8288 0.7974 0.2763 0.081 Uiso 1 1 calc R . .
H67C H 0.7271 0.7941 0.1946 0.081 Uiso 1 1 calc R . .
C68 C 0.7549(7) 0.1831(5) 0.2000(6) 0.026(2) Uani 1 1 d . . .
C69 C 0.6898(7) 0.1069(6) 0.1384(6) 0.027(2) Uani 1 1 d . . .
C70 C 0.7260(7) 0.0227(6) 0.1052(6) 0.030(2) Uani 1 1 d . . .
H70 H 0.6803 -0.0279 0.0627 0.036 Uiso 1 1 calc R . .
C71 C 0.8283(8) 0.0104(6) 0.1328(6) 0.035(2) Uani 1 1 d . . .
C72 C 0.8916(8) 0.0876(6) 0.1913(7) 0.033(2) Uani 1 1 d . . .
H72 H 0.9622 0.0814 0.2069 0.040 Uiso 1 1 calc R . .
C73 C 0.8603(7) 0.1726(6) 0.2287(6) 0.029(2) Uani 1 1 d . . .
C74 C 0.5771(7) 0.1189(6) 0.1076(6) 0.035(2) Uani 1 1 d . . .
H74A H 0.5646 0.1830 0.1372 0.052 Uiso 1 1 calc R . .
H74B H 0.5411 0.0702 0.1238 0.052 Uiso 1 1 calc R . .
H74C H 0.5530 0.1112 0.0419 0.052 Uiso 1 1 calc R . .
C75 C 0.8677(9) -0.0829(7) 0.0992(7) 0.047(3) Uani 1 1 d . . .
H75A H 0.9413 -0.0779 0.1251 0.070 Uiso 1 1 calc R . .
H75B H 0.8488 -0.0971 0.0331 0.070 Uiso 1 1 calc R . .
H75C H 0.8385 -0.1346 0.1173 0.070 Uiso 1 1 calc R . .
C76 C 0.9311(8) 0.2544(7) 0.2929(7) 0.043(3) Uani 1 1 d . . .
H76A H 0.8925 0.3080 0.3100 0.065 Uiso 1 1 calc R . .
H76B H 0.9773 0.2750 0.2638 0.065 Uiso 1 1 calc R . .
H76C H 0.9700 0.2339 0.3471 0.065 Uiso 1 1 calc R . .

loop_
_atom_site_aniso_label
_atom_site_aniso_U_11
_atom_site_aniso_U_22
_atom_site_aniso_U_33
_atom_site_aniso_U_23
_atom_site_aniso_U_13
_atom_site_aniso_U_12
Si1 0.072(2) 0.0132(11) 0.0342(15) -0.0100(10) 0.0238(14) -0.0002(12)
Si2 0.0522(17) 0.0172(11) 0.0334(14) -0.0008(9) 0.0281(12) 0.0005(11)
C1 0.037(5) 0.017(4) 0.026(4) -0.003(3) 0.025(4) 0.001(3)
C2 0.0371(12) 0.0198(10) 0.0237(11) -0.0026(8) 0.0235(9) 0.0019(9)
C3 0.0371(12) 0.0198(10) 0.0237(11) -0.0026(8) 0.0235(9) 0.0019(9)
C4 0.0371(12) 0.0198(10) 0.0237(11) -0.0026(8) 0.0235(9) 0.0019(9)
C5 0.043(5) 0.021(4) 0.025(4) -0.005(3) 0.023(4) -0.003(4)
C6 0.047(5) 0.019(4) 0.023(4) -0.007(3) 0.020(4) -0.004(4)
C7 0.042(5) 0.023(4) 0.026(4) 0.000(3) 0.028(4) -0.004(4)
C8 0.0371(12) 0.0198(10) 0.0237(11) -0.0026(8) 0.0235(9) 0.0019(9)
C9 0.032(4) 0.026(4) 0.026(4) -0.003(3) 0.022(4) 0.005(3)
C10 0.0371(12) 0.0198(10) 0.0237(11) -0.0026(8) 0.0235(9) 0.0019(9)
C11 0.0371(12) 0.0198(10) 0.0237(11) -0.0026(8) 0.0235(9) 0.0019(9)
C12 0.050(5) 0.025(4) 0.029(4) -0.002(3) 0.029(4) -0.002(4)
C13 0.050(5) 0.028(4) 0.021(4) -0.007(3) 0.023(4) -0.001(4)
C14 0.049(5) 0.018(4) 0.027(4) 0.000(3) 0.024(4) 0.000(4)
C15 0.031(4) 0.018(4) 0.020(4) -0.002(3) 0.019(3) 0.002(3)
C16 0.0371(12) 0.0198(10) 0.0237(11) -0.0026(8) 0.0235(9) 0.0019(9)
C17 0.0371(12) 0.0198(10) 0.0237(11) -0.0026(8) 0.0235(9) 0.0019(9)
C18 0.0371(12) 0.0198(10) 0.0237(11) -0.0026(8) 0.0235(9) 0.0019(9)
C19 0.0371(12) 0.0198(10) 0.0237(11) -0.0026(8) 0.0235(9) 0.0019(9)
C20 0.0371(12) 0.0198(10) 0.0237(11) -0.0026(8) 0.0235(9) 0.0019(9)
C21 0.074(9) 0.041(6) 0.040(6) -0.022(4) 0.015(5) 0.002(5)
C22 0.074(9) 0.041(6) 0.040(6) -0.022(4) 0.015(5) 0.002(5)
C23 0.074(9) 0.041(6) 0.040(6) -0.022(4) 0.015(5) 0.002(5)
C21A 0.074(9) 0.041(6) 0.040(6) -0.022(4) 0.015(5) 0.002(5)
C22A 0.074(9) 0.041(6) 0.040(6) -0.022(4) 0.015(5) 0.002(5)
C23A 0.074(9) 0.041(6) 0.040(6) -0.022(4) 0.015(5) 0.002(5)
C24 0.077(8) 0.019(4) 0.045(6) 0.002(4) 0.022(6) -0.011(5)
C25 0.086(10) 0.054(7) 0.040(7) 0.006(5) 0.024(6) -0.014(7)
C26 0.092(10) 0.059(7) 0.041(7) 0.005(5) 0.027(7) -0.033(7)
C27 0.092(10) 0.031(5) 0.041(6) -0.009(5) 0.033(6) 0.004(6)
C28 0.059(8) 0.036(6) 0.061(8) -0.015(5) 0.011(6) 0.008(5)
C29 0.076(10) 0.048(7) 0.083(10) 0.005(6) 0.041(8) 0.004(6)
C30 0.045(2) 0.0245(18) 0.033(2) -0.0062(14) 0.0291(17) -0.0011(16)
C31 0.045(2) 0.0245(18) 0.033(2) -0.0062(14) 0.0291(17) -0.0011(16)
C32 0.045(2) 0.0245(18) 0.033(2) -0.0062(14) 0.0291(17) -0.0011(16)
C33 0.045(2) 0.0245(18) 0.033(2) -0.0062(14) 0.0291(17) -0.0011(16)
C34 0.045(2) 0.0245(18) 0.033(2) -0.0062(14) 0.0291(17) -0.0011(16)
C35 0.045(2) 0.0245(18) 0.033(2) -0.0062(14) 0.0291(17) -0.0011(16)
C36 0.051(6) 0.033(5) 0.042(6) 0.003(4) 0.028(5) 0.003(5)
C37 0.072(9) 0.042(6) 0.074(9) 0.020(6) 0.042(7) -0.006(6)
C38 0.036(6) 0.038(5) 0.045(6) 0.007(4) 0.024(5) 0.007(4)
C39 0.040(5) 0.016(4) 0.034(4) 0.004(3) 0.029(4) 0.002(3)
C40 0.037(5) 0.014(3) 0.034(5) -0.003(3) 0.023(4) -0.001(3)
C41 0.0371(12) 0.0198(10) 0.0237(11) -0.0026(8) 0.0235(9) 0.0019(9)
C42 0.034(4) 0.013(3) 0.032(4) 0.003(3) 0.024(4) 0.005(3)
C43 0.046(5) 0.016(4) 0.030(4) 0.001(3) 0.026(4) 0.003(3)
C44 0.038(5) 0.018(4) 0.039(5) 0.006(3) 0.024(4) 0.008(3)
C45 0.033(5) 0.020(4) 0.029(4) -0.002(3) 0.021(4) 0.007(3)
C46 0.0371(12) 0.0198(10) 0.0237(11) -0.0026(8) 0.0235(9) 0.0019(9)
C47 0.031(4) 0.015(4) 0.028(4) -0.004(3) 0.022(3) -0.001(3)
C48 0.033(5) 0.018(4) 0.029(4) -0.005(3) 0.023(4) -0.005(3)
C49 0.047(5) 0.029(4) 0.031(5) -0.005(4) 0.030(4) -0.004(4)
C50 0.056(6) 0.029(4) 0.034(5) -0.001(4) 0.032(4) 0.003(4)
C51 0.062(6) 0.034(4) 0.037(5) 0.011(4) 0.032(4) 0.004(4)
C52 0.063(6) 0.023(4) 0.031(5) 0.001(3) 0.032(4) 0.005(4)
C53 0.037(5) 0.014(3) 0.033(4) 0.002(3) 0.029(4) -0.003(3)
C54 0.0371(12) 0.0198(10) 0.0237(11) -0.0026(8) 0.0235(9) 0.0019(9)
C55 0.032(4) 0.013(3) 0.031(4) -0.001(3) 0.023(4) -0.002(3)
C56 0.027(4) 0.012(3) 0.033(4) 0.001(3) 0.022(3) 0.001(3)
C57 0.045(6) 0.017(4) 0.038(5) -0.008(4) 0.032(5) -0.001(4)
C58 0.058(7) 0.020(5) 0.032(5) -0.003(4) 0.032(5) 0.002(4)
C59 0.055(7) 0.042(6) 0.032(6) 0.006(4) 0.013(5) -0.001(5)
C60 0.140(16) 0.087(11) 0.038(8) -0.014(7) 0.009(9) 0.023(11)
C61 0.079(9) 0.056(7) 0.048(7) 0.009(6) 0.031(7) -0.006(7)
C62 0.054(6) 0.039(5) 0.018(5) 0.000(4) 0.013(4) 0.009(5)
C63 0.075(9) 0.053(7) 0.050(7) 0.012(5) 0.045(6) 0.010(6)
C64 0.094(10) 0.040(6) 0.035(6) 0.003(5) 0.035(6) 0.015(6)
C65 0.042(6) 0.028(5) 0.030(5) -0.004(4) 0.018(4) -0.007(4)
C66 0.072(9) 0.033(6) 0.062(8) -0.004(5) 0.026(6) -0.022(6)
C67 0.044(7) 0.055(7) 0.058(7) -0.012(6) 0.027(6) 0.003(5)
C68 0.047(6) 0.012(4) 0.029(5) -0.005(3) 0.033(4) -0.002(4)
C69 0.043(5) 0.020(4) 0.027(5) 0.001(3) 0.028(4) -0.003(4)
C70 0.048(6) 0.020(4) 0.029(5) -0.007(4) 0.029(4) -0.006(4)
C71 0.061(7) 0.028(5) 0.027(5) 0.003(4) 0.034(5) 0.011(5)
C72 0.041(6) 0.021(4) 0.050(6) 0.001(4) 0.036(5) 0.003(4)
C73 0.042(6) 0.023(4) 0.031(5) 0.002(4) 0.030(4) -0.001(4)
C74 0.049(6) 0.026(4) 0.033(5) -0.004(4) 0.027(5) -0.003(4)
C75 0.065(8) 0.027(5) 0.045(6) -0.013(4) 0.026(6) 0.010(5)
C76 0.057(7) 0.037(5) 0.039(6) -0.005(4) 0.030(5) -0.001(5)

loop_
_atom_type_symbol
_atom_type_description
_atom_type_scat_dispersion_real
_atom_type_scat_dispersion_imag
_atom_type_scat_source
C C 0.0181 0.0091 'International Tables Vol C Tables 4.2.6.8 and 6.1.1.4'
H H 0.0000 0.0000 'International Tables Vol C Tables 4.2.6.8 and 6.1.1.4'
Si Si 0.2541 0.3302 'International Tables Vol C Tables 4.2.6.8 and 6.1.1.4'

loop_
_geom_angle_atom_site_label_1
_geom_angle_atom_site_label_2
_geom_angle_atom_site_label_3
_geom_angle
_geom_angle_site_symmetry_1
_geom_angle_site_symmetry_3
C20 Si1 C24 107.2(4) . .
C20 Si1 C27 106.6(4) . .
C24 Si1 C27 110.3(5) . .
C20 Si1 C21 105.3(7) . .
C24 Si1 C21 120.1(8) . .
C27 Si1 C21 106.5(8) . .
C20 Si1 C21A 110.6(12) . .
C24 Si1 C21A 98.2(15) . .
C27 Si1 C21A 122.9(13) . .
C21 Si1 C21A 22.4(12) . .
C58 Si2 C62 106.5(4) . .
C58 Si2 C65 105.9(5) . .
C62 Si2 C65 109.6(4) . .
C58 Si2 C59 109.0(4) . .
C62 Si2 C59 109.0(5) . .
C65 Si2 C59 116.4(5) . .
C2 C1 C3 122.2(7) . 2_776
C2 C1 H1 118.9 . .
C3 C1 H1 118.9 2_776 .
C1 C2 C3 120.0(7) . .
C1 C2 C17 119.8(7) . .
C3 C2 C17 120.1(7) . .
C1 C3 C2 117.6(7) 2_776 .
C1 C3 C4 122.1(7) 2_776 .
C2 C3 C4 120.3(7) . .
C5 C4 C3 122.3(7) . .
C5 C4 C18 119.2(7) . .
C3 C4 C18 118.4(7) . .
C4 C5 C6 123.7(7) . .
C4 C5 H5 118.1 . .
C6 C5 H5 118.1 . .
C7 C6 C5 118.0(7) . .
C7 C6 H6 121.0 . .
C5 C6 H6 121.0 . .
C6 C7 C8 120.5(7) . .
C6 C7 H7 119.7 . .
C8 C7 H7 119.7 . .
C7 C8 C18 121.3(7) . .
C7 C8 C9 119.4(7) . .
C18 C8 C9 119.0(7) . .
C10 C9 C8 119.4(8) . .
C10 C9 C30 122.1(7) . .
C8 C9 C30 118.2(7) . .
C9 C10 C11 119.3(7) . .
C9 C10 C15 122.2(7) . .
C11 C10 C15 118.4(7) . .
C12 C11 C10 121.4(8) . .
C12 C11 H11 119.3 . .
C10 C11 H11 119.3 . .
C11 C12 C13 120.4(8) . .
C11 C12 H12 119.8 . .
C13 C12 H12 119.8 . .
C12 C13 C14 120.8(8) . .
C12 C13 H13 119.6 . .
C14 C13 H13 119.6 . .
C13 C14 C15 121.4(8) . .
C13 C14 H14 119.3 . .
C15 C14 H14 119.3 . .
C14 C15 C10 117.4(7) . .
C14 C15 C16 124.2(7) . .
C10 C15 C16 118.0(7) . .
C18 C16 C15 118.9(7) . .
C18 C16 C17 118.5(7) . .
C15 C16 C17 122.6(7) . .
C19 C17 C16 124.3(7) . .
C19 C17 C2 116.1(7) . .
C16 C17 C2 119.6(7) . .
C16 C18 C8 122.2(7) . .
C16 C18 C4 121.4(7) . .
C8 C18 C4 116.2(7) . .
C20 C19 C17 176.5(8) . .
C19 C20 Si1 173.7(7) . .
C22 C21 C23 116(2) . .
C22 C21 Si1 110.2(12) . .
C23 C21 Si1 107.5(17) . .
C22 C21 H21 107.7 . .
C23 C21 H21 107.7 . .
Si1 C21 H21 107.7 . .
C21 C22 H22A 109.5 . .
C21 C22 H22B 109.5 . .
H22A C22 H22B 109.5 . .
C21 C22 H22C 109.5 . .
H22A C22 H22C 109.5 . .
H22B C22 H22C 109.5 . .
C21 C23 H23A 109.5 . .
C21 C23 H23B 109.5 . .
H23A C23 H23B 109.5 . .
C21 C23 H23C 109.5 . .
H23A C23 H23C 109.5 . .
H23B C23 H23C 109.5 . .
C23A C21A C22A 114(3) . .
C23A C21A Si1 109(3) . .
C22A C21A Si1 107(3) . .
C23A C21A H21A 109.2 . .
C22A C21A H21A 109.2 . .
Si1 C21A H21A 109.2 . .
C21A C22A H22D 109.5 . .
C21A C22A H22E 109.5 . .
H22D C22A H22E 109.5 . .
C21A C22A H22F 109.5 . .
H22D C22A H22F 109.5 . .
H22E C22A H22F 109.5 . .
C21A C23A H23D 109.5 . .
C21A C23A H23E 109.5 . .
H23D C23A H23E 109.5 . .
C21A C23A H23F 109.5 . .
H23D C23A H23F 109.5 . .
H23E C23A H23F 109.5 . .
C26 C24 C25 108.9(10) . .
C26 C24 Si1 109.1(7) . .
C25 C24 Si1 113.3(8) . .
C26 C24 H24 108.5 . .
C25 C24 H24 108.5 . .
Si1 C24 H24 108.5 . .
C24 C25 H25A 109.5 . .
C24 C25 H25B 109.5 . .
H25A C25 H25B 109.5 . .
C24 C25 H25C 109.5 . .
H25A C25 H25C 109.5 . .
H25B C25 H25C 109.5 . .
C24 C26 H26A 109.5 . .
C24 C26 H26B 109.5 . .
H26A C26 H26B 109.5 . .
C24 C26 H26C 109.5 . .
H26A C26 H26C 109.5 . .
H26B C26 H26C 109.5 . .
C28 C27 C29 111.4(10) . .
C28 C27 Si1 114.4(9) . .
C29 C27 Si1 112.8(9) . .
C28 C27 H27 105.8 . .
C29 C27 H27 105.8 . .
Si1 C27 H27 105.8 . .
C27 C28 H28A 109.5 . .
C27 C28 H28B 109.5 . .
H28A C28 H28B 109.5 . .
C27 C28 H28C 109.5 . .
H28A C28 H28C 109.5 . .
H28B C28 H28C 109.5 . .
C27 C29 H29A 109.5 . .
C27 C29 H29B 109.5 . .
H29A C29 H29B 109.5 . .
C27 C29 H29C 109.5 . .
H29A C29 H29C 109.5 . .
H29B C29 H29C 109.5 . .
C35 C30 C31 117.1(8) . .
C35 C30 C9 122.3(9) . .
C31 C30 C9 120.6(8) . .
C32 C31 C30 120.3(9) . .
C32 C31 C36 120.9(9) . .
C30 C31 C36 118.8(8) . .
C31 C32 C33 122.6(10) . .
C31 C32 H32 118.7 . .
C33 C32 H32 118.7 . .
C32 C33 C34 116.6(8) . .
C32 C33 C37 121.6(10) . .
C34 C33 C37 121.8(10) . .
C35 C34 C33 120.9(9) . .
C35 C34 H34 119.6 . .
C33 C34 H34 119.6 . .
C34 C35 C30 122.5(10) . .
C34 C35 C38 120.2(9) . .
C30 C35 C38 117.2(8) . .
C31 C36 H36A 109.5 . .
C31 C36 H36B 109.5 . .
H36A C36 H36B 109.5 . .
C31 C36 H36C 109.5 . .
H36A C36 H36C 109.5 . .
H36B C36 H36C 109.5 . .
C33 C37 H37A 109.5 . .
C33 C37 H37B 109.5 . .
H37A C37 H37B 109.5 . .
C33 C37 H37C 109.5 . .
H37A C37 H37C 109.5 . .
H37B C37 H37C 109.5 . .
C35 C38 H38A 109.5 . .
C35 C38 H38B 109.5 . .
H38A C38 H38B 109.5 . .
C35 C38 H38C 109.5 . .
H38A C38 H38C 109.5 . .
H38B C38 H38C 109.5 . .
C41 C39 C40 121.9(7) 2_666 .
C41 C39 H39 119.1 2_666 .
C40 C39 H39 119.1 . .
C55 C40 C41 121.4(7) . .
C55 C40 C39 120.2(8) . .
C41 C40 C39 118.4(7) . .
C39 C41 C40 119.5(7) 2_666 .
C39 C41 C42 121.7(7) 2_666 .
C40 C41 C42 118.8(7) . .
C43 C42 C56 119.0(7) . .
C43 C42 C41 121.6(7) . .
C56 C42 C41 119.3(7) . .
C44 C43 C42 122.0(8) . .
C44 C43 H43 119.0 . .
C42 C43 H43 119.0 . .
C45 C44 C43 119.9(8) . .
C45 C44 H44 120.0 . .
C43 C44 H44 120.0 . .
C44 C45 C46 121.9(7) . .
C44 C45 H45 119.1 . .
C46 C45 H45 119.1 . .
C47 C46 C56 122.5(8) . .
C47 C46 C45 119.9(7) . .
C56 C46 C45 117.5(7) . .
C46 C47 C48 119.5(7) . .
C46 C47 C68 119.9(7) . .
C48 C47 C68 120.2(7) . .
C49 C48 C47 119.8(8) . .
C49 C48 C53 120.4(8) . .
C47 C48 C53 119.7(7) . .
C50 C49 C48 121.7(8) . .
C50 C49 H49 119.2 . .
C48 C49 H49 119.2 . .
C49 C50 C51 120.2(8) . .
C49 C50 H50 119.9 . .
C51 C50 H50 119.9 . .
C52 C51 C50 119.3(9) . .
C52 C51 H51 120.4 . .
C50 C51 H51 120.4 . .
C51 C52 C53 122.8(8) . .
C51 C52 H52 118.6 . .
C53 C52 H52 118.6 . .
C52 C53 C54 124.0(7) . .
C52 C53 C48 115.3(7) . .
C54 C53 C48 120.4(7) . .
C56 C54 C53 118.9(7) . .
C56 C54 C55 116.1(7) . .
C53 C54 C55 124.9(8) . .
C40 C55 C57 117.2(7) . .
C40 C55 C54 121.0(7) . .
C57 C55 C54 121.8(7) . .
C42 C56 C46 118.8(7) . .
C42 C56 C54 122.0(7) . .
C46 C56 C54 118.9(7) . .
C58 C57 C55 173.6(9) . .
C57 C58 Si2 173.3(9) . .
C60 C59 C61 110.6(11) . .
C60 C59 Si2 112.8(9) . .
C61 C59 Si2 111.3(8) . .
C60 C59 H59 107.3 . .
C61 C59 H59 107.3 . .
Si2 C59 H59 107.3 . .
C59 C60 H60A 109.5 . .
C59 C60 H60B 109.5 . .
H60A C60 H60B 109.5 . .
C59 C60 H60C 109.5 . .
H60A C60 H60C 109.5 . .
H60B C60 H60C 109.5 . .
C59 C61 H61A 109.5 . .
C59 C61 H61B 109.5 . .
H61A C61 H61B 109.5 . .
C59 C61 H61C 109.5 . .
H61A C61 H61C 109.5 . .
H61B C61 H61C 109.5 . .
C63 C62 C64 111.8(9) . .
C63 C62 Si2 111.7(7) . .
C64 C62 Si2 109.3(7) . .
C63 C62 H62 108.0 . .
C64 C62 H62 108.0 . .
Si2 C62 H62 108.0 . .
C62 C63 H63A 109.5 . .
C62 C63 H63B 109.5 . .
H63A C63 H63B 109.5 . .
C62 C63 H63C 109.5 . .
H63A C63 H63C 109.5 . .
H63B C63 H63C 109.5 . .
C62 C64 H64A 109.5 . .
C62 C64 H64B 109.5 . .
H64A C64 H64B 109.5 . .
C62 C64 H64C 109.5 . .
H64A C64 H64C 109.5 . .
H64B C64 H64C 109.5 . .
C66 C65 C67 109.1(9) . .
C66 C65 Si2 115.2(8) . .
C67 C65 Si2 112.7(7) . .
C66 C65 H65 106.4 . .
C67 C65 H65 106.4 . .
Si2 C65 H65 106.4 . .
C65 C66 H66A 109.5 . .
C65 C66 H66B 109.5 . .
H66A C66 H66B 109.5 . .
C65 C66 H66C 109.5 . .
H66A C66 H66C 109.5 . .
H66B C66 H66C 109.5 . .
C65 C67 H67A 109.5 . .
C65 C67 H67B 109.5 . .
H67A C67 H67B 109.5 . .
C65 C67 H67C 109.5 . .
H67A C67 H67C 109.5 . .
H67B C67 H67C 109.5 . .
C69 C68 C73 119.1(7) . .
C69 C68 C47 121.7(8) . .
C73 C68 C47 119.1(8) . .
C70 C69 C68 121.1(9) . .
C70 C69 C74 120.2(8) . .
C68 C69 C74 118.8(7) . .
C69 C70 C71 120.9(9) . .
C69 C70 H70 119.5 . .
C71 C70 H70 119.5 . .
C72 C71 C70 117.1(8) . .
C72 C71 C75 121.9(10) . .
C70 C71 C75 121.0(9) . .
C73 C72 C71 124.9(9) . .
C73 C72 H72 117.6 . .
C71 C72 H72 117.6 . .
C72 C73 C68 116.9(8) . .
C72 C73 C76 123.4(9) . .
C68 C73 C76 119.6(8) . .
C69 C74 H74A 109.5 . .
C69 C74 H74B 109.5 . .
H74A C74 H74B 109.5 . .
C69 C74 H74C 109.5 . .
H74A C74 H74C 109.5 . .
H74B C74 H74C 109.5 . .
C71 C75 H75A 109.5 . .
C71 C75 H75B 109.5 . .
H75A C75 H75B 109.5 . .
C71 C75 H75C 109.5 . .
H75A C75 H75C 109.5 . .
H75B C75 H75C 109.5 . .
C73 C76 H76A 109.5 . .
C73 C76 H76B 109.5 . .
H76A C76 H76B 109.5 . .
C73 C76 H76C 109.5 . .
H76A C76 H76C 109.5 . .
H76B C76 H76C 109.5 . .

loop_
_geom_bond_atom_site_label_1
_geom_bond_atom_site_label_2
_geom_bond_distance
_geom_bond_site_symmetry_2
Si1 C20 1.844(8) .
Si1 C24 1.881(11) .
Si1 C27 1.886(14) .
Si1 C21 1.95(2) .
Si1 C21A 2.02(4) .
Si2 C58 1.875(9) .
Si2 C62 1.881(9) .
Si2 C65 1.885(10) .
Si2 C59 1.923(11) .
C1 C2 1.398(11) .
C1 C3 1.411(10) 2_776
C1 H1 0.9500 .
C2 C3 1.410(11) .
C2 C17 1.457(10) .
C3 C1 1.411(10) 2_776
C3 C4 1.443(11) .
C4 C5 1.369(11) .
C4 C18 1.467(10) .
C5 C6 1.416(12) .
C5 H5 0.9500 .
C6 C7 1.384(11) .
C6 H6 0.9500 .
C7 C8 1.424(11) .
C7 H7 0.9500 .
C8 C18 1.425(11) .
C8 C9 1.441(10) .
C9 C10 1.385(11) .
C9 C30 1.472(12) .
C10 C11 1.447(10) .
C10 C15 1.448(11) .
C11 C12 1.346(11) .
C11 H11 0.9500 .
C12 C13 1.392(12) .
C12 H12 0.9500 .
C13 C14 1.395(11) .
C13 H13 0.9500 .
C14 C15 1.410(11) .
C14 H14 0.9500 .
C15 C16 1.454(10) .
C16 C18 1.405(11) .
C16 C17 1.454(11) .
C17 C19 1.428(11) .
C19 C20 1.204(11) .
C21 C22 1.46(3) .
C21 C23 1.55(3) .
C21 H21 1.0000 .
C22 H22A 0.9800 .
C22 H22B 0.9800 .
C22 H22C 0.9800 .
C23 H23A 0.9800 .
C23 H23B 0.9800 .
C23 H23C 0.9800 .
C21A C23A 1.49(6) .
C21A C22A 1.66(6) .
C21A H21A 1.0000 .
C22A H22D 0.9800 .
C22A H22E 0.9800 .
C22A H22F 0.9800 .
C23A H23D 0.9800 .
C23A H23E 0.9800 .
C23A H23F 0.9800 .
C24 C26 1.557(15) .
C24 C25 1.558(18) .
C24 H24 1.0000 .
C25 H25A 0.9800 .
C25 H25B 0.9800 .
C25 H25C 0.9800 .
C26 H26A 0.9800 .
C26 H26B 0.9800 .
C26 H26C 0.9800 .
C27 C28 1.490(15) .
C27 C29 1.517(16) .
C27 H27 1.0000 .
C28 H28A 0.9800 .
C28 H28B 0.9800 .
C28 H28C 0.9800 .
C29 H29A 0.9800 .
C29 H29B 0.9800 .
C29 H29C 0.9800 .
C30 C35 1.398(13) .
C30 C31 1.425(14) .
C31 C32 1.361(12) .
C31 C36 1.527(14) .
C32 C33 1.408(13) .
C32 H32 0.9500 .
C33 C34 1.419(14) .
C33 C37 1.480(13) .
C34 C35 1.359(12) .
C34 H34 0.9500 .
C35 C38 1.522(14) .
C36 H36A 0.9800 .
C36 H36B 0.9800 .
C36 H36C 0.9800 .
C37 H37A 0.9800 .
C37 H37B 0.9800 .
C37 H37C 0.9800 .
C38 H38A 0.9800 .
C38 H38B 0.9800 .
C38 H38C 0.9800 .
C39 C41 1.399(11) 2_666
C39 C40 1.425(11) .
C39 H39 0.9500 .
C40 C55 1.402(11) .
C40 C41 1.416(12) .
C41 C39 1.399(11) 2_666
C41 C42 1.452(11) .
C42 C43 1.406(12) .
C42 C56 1.424(11) .
C43 C44 1.381(11) .
C43 H43 0.9500 .
C44 C45 1.353(12) .
C44 H44 0.9500 .
C45 C46 1.448(12) .
C45 H45 0.9500 .
C46 C47 1.389(11) .
C46 C56 1.436(11) .
C47 C48 1.431(12) .
C47 C68 1.486(10) .
C48 C49 1.396(11) .
C48 C53 1.442(11) .
C49 C50 1.358(14) .
C49 H49 0.9500 .
C50 C51 1.410(13) .
C50 H50 0.9500 .
C51 C52 1.376(12) .
C51 H51 0.9500 .
C52 C53 1.433(13) .
C52 H52 0.9500 .
C53 C54 1.440(11) .
C54 C56 1.439(12) .
C54 C55 1.462(10) .
C55 C57 1.455(12) .
C57 C58 1.170(13) .
C59 C60 1.499(17) .
C59 C61 1.545(15) .
C59 H59 1.0000 .
C60 H60A 0.9800 .
C60 H60B 0.9800 .
C60 H60C 0.9800 .
C61 H61A 0.9800 .
C61 H61B 0.9800 .
C61 H61C 0.9800 .
C62 C63 1.567(16) .
C62 C64 1.576(14) .
C62 H62 1.0000 .
C63 H63A 0.9800 .
C63 H63B 0.9800 .
C63 H63C 0.9800 .
C64 H64A 0.9800 .
C64 H64B 0.9800 .
C64 H64C 0.9800 .
C65 C66 1.517(13) .
C65 C67 1.553(13) .
C65 H65 1.0000 .
C66 H66A 0.9800 .
C66 H66B 0.9800 .
C66 H66C 0.9800 .
C67 H67A 0.9800 .
C67 H67B 0.9800 .
C67 H67C 0.9800 .
C68 C69 1.395(12) .
C68 C73 1.422(13) .
C69 C70 1.373(12) .
C69 C74 1.523(14) .
C70 C71 1.386(14) .
C70 H70 0.9500 .
C71 C72 1.377(13) .
C71 C75 1.502(12) .
C72 C73 1.371(12) .
C72 H72 0.9500 .
C73 C76 1.494(13) .
C74 H74A 0.9800 .
C74 H74B 0.9800 .
C74 H74C 0.9800 .
C75 H75A 0.9800 .
C75 H75B 0.9800 .
C75 H75C 0.9800 .
C76 H76A 0.9800 .
C76 H76B 0.9800 .
C76 H76C 0.9800 .
